data_7155634
loop_
_publ_author_name
'Del Grosso, Alessandro'
'Galanopoulos, Lavrentis-Dimitrios'
'Chiu, Cookson K. C.'
'Clarkson, Guy J.'
'O&#x2032; Connor, Peter B.'
'Wills, Martin'

_publ_section_title
;
 Strained alkynes derived from 2,2&#x2032;-dihydroxy-1,1&#x2032;-biaryls;
 synthesis and copper-free cycloaddition with azides
;
_journal_name_full 'Org. Biomol. Chem.'
_journal_paper_doi 10.1039/C7OB00991G
_journal_year 2017
_chemical_formula_moiety 'C16 H8 Br4 O2'
_chemical_formula_sum 'C16 H8 Br4 O2'
_chemical_formula_weight 551.86
_space_group_crystal_system monoclinic
_space_group_IT_number 14
_space_group_name_Hall '-P 2yn'
_space_group_name_H-M_alt 'P 1 21/n 1'
_symmetry_space_group_name_Hall '-P 2yn'
_symmetry_space_group_name_H-M 'P 1 21/n 1'
_atom_sites_solution_hydrogens geom
_audit_creation_date 2015-11-22
_audit_creation_method
;
Olex2 1.2
(compiled 2015.09.30 svn.r3233 for OlexSys, GUI svn.r5103)
;
_audit_update_record
;
2016-11-04 deposited with the CCDC.
2017-05-08 downloaded from the CCDC.
;
_cell_angle_alpha 90
_cell_angle_beta 101.0480(6)
_cell_angle_gamma 90
_cell_formula_units_Z 4
_cell_length_a 7.84858(5)
_cell_length_b 15.11182(7)
_cell_length_c 13.51546(9)
_cell_measurement_reflns_used 16640
_cell_measurement_temperature 175(2)
_cell_measurement_theta_max 77.9180
_cell_measurement_theta_min 3.2980
_cell_volume 1573.310(17)
_computing_cell_refinement 'CrysAlisPro 1.171.38.41 (Rigaku OD, 2015)'
_computing_data_collection 'CrysAlisPro 1.171.38.41 (Rigaku OD, 2015)'
_computing_data_reduction 'CrysAlisPro 1.171.38.41 (Rigaku OD, 2015)'
_computing_molecular_graphics 'Olex2 (Dolomanov et al., 2009)'
_computing_publication_material 'Olex2 (Dolomanov et al., 2009)'
_computing_structure_refinement 'ShelXL (Sheldrick, 2015)'
_computing_structure_solution 'ShelXT (Sheldrick, 2015)'
_diffrn_ambient_environment N~2~
_diffrn_ambient_temperature 175(2)
_diffrn_detector 'CCD plate'
_diffrn_detector_area_resol_mean 10.2833
_diffrn_detector_type Ruby
_diffrn_measured_fraction_theta_full 1.000
_diffrn_measured_fraction_theta_max 0.996
_diffrn_measurement_details
;
List of Runs (angles in degrees, time in seconds):

  # Type    Start    End  Width  t~exp~   \w     \q     \k     \f   Frames
#--------------------------------------------------------------------------
  1  \w    -66.00  33.00   1.00    2.50    --  -41.71  38.00-120.00   99
  2  \w   -118.00  -9.00   1.00    2.50    --  -41.71 -77.00-150.00  109
  3  \w   -122.00  -1.00   1.00    2.50    --  -41.71 -19.00  60.00  121
  4  \w     38.00 147.00   1.00   10.00    --  114.00 -77.00   0.00  109
  5  \w     85.00 178.00   1.00   10.00    --  114.00  61.00  90.00   93
  6  \w     38.00 116.00   1.00   10.00    --  114.00-111.00-180.00   78
  7  \w     41.00 140.00   1.00   10.00    --  114.00 -45.00 150.00   99
  8  \w     86.00 178.00   1.00   10.00    --  114.00  30.00 150.00   92
  9  \w     38.00 147.00   1.00   10.00    --  114.00 -77.00-180.00  109
 10  \w     38.00 116.00   1.00   10.00    --  114.00-111.00  60.00   78
 11  \w     88.00 178.00   1.00   10.00    --  114.00  45.00   0.00   90
 12  \w     38.00 116.00   1.00   10.00    --  114.00-111.00 -90.00   78
 13  \w     81.00 178.00   1.00   10.00    --  114.00  77.00-150.00   97
 14  \w     88.00 178.00   1.00   10.00    --  114.00  45.00  30.00   90
 15  \w     88.00 178.00   1.00   10.00    --  114.00  45.00 -30.00   90
 16  \w   -118.00  -9.00   1.00    2.50    --  -41.71 -77.00  60.00  109
 17  \w   -115.00 -14.00   1.00    2.50    --  -41.71 -57.00 -60.00  101
 18  \w     18.00  98.00   1.00    2.50    --   41.71-125.00  60.00   80
 19  \w    -30.00  70.00   1.00    2.50    --   41.71 -57.00  60.00  100
 20  \w     85.00 178.00   1.00   10.00    --  114.00  61.00  30.00   93
 21  \w     85.00 178.00   1.00   10.00    --  114.00  61.00  60.00   93
 22  \w     85.00 178.00   1.00   10.00    --  114.00  61.00-180.00   93
 23  \w     85.00 178.00   1.00   10.00    --  114.00  61.00 150.00   93
 24  \w     85.00 159.00   1.00   10.00    --  114.00  61.00 -90.00   74
;
_diffrn_measurement_device 'four-circle diffractometer'
_diffrn_measurement_device_type 'Xcalibur, Ruby, Gemini'
_diffrn_measurement_method '\w scans'
_diffrn_orient_matrix_type 'CrysAlisPro convention (1999,Acta A55,543-557)'
_diffrn_orient_matrix_UB_11 -0.0052641000
_diffrn_orient_matrix_UB_12 0.0910208000
_diffrn_orient_matrix_UB_13 -0.0518749000
_diffrn_orient_matrix_UB_21 -0.1528771000
_diffrn_orient_matrix_UB_22 0.0277531000
_diffrn_orient_matrix_UB_23 0.0496318000
_diffrn_orient_matrix_UB_31 0.1288542000
_diffrn_orient_matrix_UB_32 0.0365494000
_diffrn_orient_matrix_UB_33 0.0912864000
_diffrn_radiation_monochromator graphite
_diffrn_radiation_probe x-ray
_diffrn_radiation_type CuK\a
_diffrn_radiation_wavelength 1.54184
_diffrn_reflns_av_R_equivalents 0.0383
_diffrn_reflns_av_unetI/netI 0.0218
_diffrn_reflns_Laue_measured_fraction_full 1.000
_diffrn_reflns_Laue_measured_fraction_max 0.996
_diffrn_reflns_limit_h_max 9
_diffrn_reflns_limit_h_min -9
_diffrn_reflns_limit_k_max 19
_diffrn_reflns_limit_k_min -19
_diffrn_reflns_limit_l_max 17
_diffrn_reflns_limit_l_min -17
_diffrn_reflns_number 21338
_diffrn_reflns_point_group_measured_fraction_full 1.000
_diffrn_reflns_point_group_measured_fraction_max 0.996
_diffrn_reflns_theta_full 67.684
_diffrn_reflns_theta_max 77.889
_diffrn_reflns_theta_min 4.435
_diffrn_source 'fine-focus sealed X-ray tube'
_diffrn_source_type 'Enhance (Cu) X-ray Source'
_exptl_absorpt_coefficient_mu 12.522
_exptl_absorpt_correction_T_max 1.00000
_exptl_absorpt_correction_T_min 0.19944
_exptl_absorpt_correction_type multi-scan
_exptl_absorpt_process_details
;
CrysAlisPro 1.171.38.41 (Rigaku Oxford Diffraction, 2015)
Empirical absorption correction using spherical harmonics,
 implemented in SCALE3 ABSPACK scaling algorithm.
;
_exptl_crystal_colour colourless
_exptl_crystal_colour_primary colourless
_exptl_crystal_density_diffrn 2.330
_exptl_crystal_description block
_exptl_crystal_F_000 1040
_exptl_crystal_size_max 0.2
_exptl_crystal_size_mid 0.2
_exptl_crystal_size_min 0.2
_refine_diff_density_max 0.445
_refine_diff_density_min -0.896
_refine_diff_density_rms 0.148
_refine_ls_extinction_method none
_refine_ls_goodness_of_fit_ref 1.173
_refine_ls_hydrogen_treatment constr
_refine_ls_matrix_type full
_refine_ls_number_parameters 199
_refine_ls_number_reflns 3343
_refine_ls_number_restraints 0
_refine_ls_restrained_S_all 1.173
_refine_ls_R_factor_all 0.0257
_refine_ls_R_factor_gt 0.0251
_refine_ls_shift/su_max 0.001
_refine_ls_shift/su_mean 0.000
_refine_ls_structure_factor_coef Fsqd
_refine_ls_weighting_details 'w=1/[\s^2^(Fo^2^)+(0.0357P)^2^+0.9267P] where P=(Fo^2^+2Fc^2^)/3'
_refine_ls_weighting_scheme calc
_refine_ls_wR_factor_gt 0.0636
_refine_ls_wR_factor_ref 0.0640
_reflns_Friedel_coverage 0.000
_reflns_number_gt 3283
_reflns_number_total 3343
_reflns_threshold_expression 'I > 2\s(I)'
_cod_data_source_file c7ob00991g2.cif
_cod_data_source_block adg5
_cod_original_cell_volume 1573.310(16)
_cod_database_code 7155634
_shelx_space_group_comment
;
The symmetry employed for this shelxl refinement is uniquely defined
by the following loop, which should always be used as a source of
symmetry information in preference to the above space-group names.
They are only intended as comments.
;
_reflns_odcompleteness_completeness 99.97
_reflns_odcompleteness_iscentric 1
_reflns_odcompleteness_theta 75.12
_olex2_refinement_description
;
1. Fixed Uiso
 At 1.2 times of:
  All C(H) groups, All C(H,H) groups
2.a Secondary CH2 refined with riding coordinates:
 C2(H2A,H2B), C5(H5A,H5B)
2.b Aromatic/amide H refined with riding coordinates:
 C9(H9), C11(H11), C14(H14), C16(H16)
;
_shelx_shelxl_version_number 2014/7
_olex2_submission_special_instructions 'No special instructions were received'
_oxdiff_exptl_absorpt_empirical_details
;
Empirical correction (ABSPACK) includes:
- Absorption correction using spherical harmonics
- Frame scaling
;
_oxdiff_exptl_absorpt_empirical_full_max 3.408
_oxdiff_exptl_absorpt_empirical_full_min 0.707

loop_
_space_group_symop_operation_xyz
'x, y, z'
'-x+1/2, y+1/2, -z+1/2'
'-x, -y, -z'
'x-1/2, -y-1/2, z-1/2'

loop_
_atom_site_label
_atom_site_type_symbol
_atom_site_fract_x
_atom_site_fract_y
_atom_site_fract_z
_atom_site_U_iso_or_equiv
_atom_site_adp_type
_atom_site_occupancy
_atom_site_site_symmetry_order
_atom_site_calc_flag
_atom_site_refinement_flags_posn
Br8 Br -0.25202(3) 0.69173(2) 0.57812(2) 0.02614(8) Uani 1 1 d .
Br10 Br 0.26993(3) 0.58631(2) 0.36811(2) 0.02430(8) Uani 1 1 d .
Br15 Br 0.15510(3) 0.29024(2) 0.92142(2) 0.02087(8) Uani 1 1 d .
Br17 Br 0.79025(3) 0.46767(2) 0.92433(2) 0.02472(8) Uani 1 1 d .
O1 O 0.5611(2) 0.57606(11) 0.75723(13) 0.0178(3) Uani 1 1 d .
O6 O -0.0055(2) 0.60519(11) 0.75533(13) 0.0189(3) Uani 1 1 d .
C2 C 0.5707(3) 0.65745(15) 0.81502(19) 0.0202(4) Uani 1 1 d .
H2A H 0.6250 0.7045 0.7806 0.024 Uiso 1 1 calc R
H2B H 0.6431 0.6482 0.8827 0.024 Uiso 1 1 calc R
C3 C 0.3945(3) 0.68480(15) 0.82502(18) 0.0198(5) Uani 1 1 d .
C4 C 0.2447(4) 0.69038(16) 0.82742(19) 0.0220(5) Uani 1 1 d .
C5 C 0.0547(3) 0.68454(18) 0.8116(2) 0.0256(5) Uani 1 1 d .
H5A H 0.0176 0.6833 0.8776 0.031 Uiso 1 1 calc R
H5B H 0.0024 0.7373 0.7742 0.031 Uiso 1 1 calc R
C7 C 0.0529(3) 0.59684(14) 0.66621(17) 0.0143(4) Uani 1 1 d .
C8 C -0.0391(3) 0.63384(14) 0.57718(18) 0.0147(4) Uani 1 1 d .
C9 C 0.0206(3) 0.62894(14) 0.48682(17) 0.0159(4) Uani 1 1 d .
H9 H -0.0440 0.6536 0.4265 0.019 Uiso 1 1 calc R
C10 C 0.1776(3) 0.58680(13) 0.48805(17) 0.0146(4) Uani 1 1 d .
C11 C 0.2695(3) 0.54577(14) 0.57307(17) 0.0147(4) Uani 1 1 d .
H11 H 0.3747 0.5155 0.5706 0.018 Uiso 1 1 calc R
C12 C 0.2057(3) 0.54926(14) 0.66328(16) 0.0140(4) Uani 1 1 d .
C13 C 0.2937(3) 0.49699(14) 0.75169(16) 0.0147(4) Uani 1 1 d .
C14 C 0.2005(3) 0.43143(14) 0.79100(17) 0.0160(4) Uani 1 1 d .
H14 H 0.0805 0.4231 0.7644 0.019 Uiso 1 1 calc R
C15 C 0.2843(3) 0.37869(14) 0.86904(17) 0.0157(4) Uani 1 1 d .
C16 C 0.4596(3) 0.38780(15) 0.90998(17) 0.0174(4) Uani 1 1 d .
H16 H 0.5154 0.3500 0.9625 0.021 Uiso 1 1 calc R
C17 C 0.5509(3) 0.45467(15) 0.87116(17) 0.0161(4) Uani 1 1 d .
C18 C 0.4702(3) 0.50991(14) 0.79351(17) 0.0152(4) Uani 1 1 d .

loop_
_atom_site_aniso_label
_atom_site_aniso_U_11
_atom_site_aniso_U_22
_atom_site_aniso_U_33
_atom_site_aniso_U_23
_atom_site_aniso_U_13
_atom_site_aniso_U_12
Br8 0.01753(13) 0.03414(14) 0.02793(15) 0.01131(10) 0.00735(10) 0.01083(9)
Br10 0.02415(14) 0.03596(15) 0.01333(13) 0.00070(9) 0.00494(10) 0.00580(10)
Br15 0.02140(13) 0.01753(12) 0.02263(14) 0.00542(8) 0.00158(10) -0.00234(8)
Br17 0.01244(12) 0.03342(14) 0.02549(15) 0.00134(9) -0.00344(9) 0.00119(9)
O1 0.0181(8) 0.0208(7) 0.0148(8) -0.0012(6) 0.0043(6) -0.0032(6)
O6 0.0175(8) 0.0236(8) 0.0163(8) 0.0015(6) 0.0051(6) -0.0002(6)
C2 0.0199(11) 0.0218(10) 0.0183(11) -0.0036(9) 0.0024(9) -0.0062(9)
C3 0.0269(13) 0.0177(10) 0.0144(11) -0.0044(8) 0.0028(9) -0.0041(9)
C4 0.0294(14) 0.0207(10) 0.0160(11) -0.0060(9) 0.0047(9) -0.0006(9)
C5 0.0236(12) 0.0313(12) 0.0227(13) -0.0090(10) 0.0069(10) 0.0031(10)
C7 0.0141(9) 0.0145(9) 0.0139(10) 0.0003(7) 0.0015(8) -0.0009(8)
C8 0.0108(9) 0.0141(9) 0.0188(11) 0.0023(8) 0.0014(8) 0.0022(7)
C9 0.0165(10) 0.0150(9) 0.0145(10) 0.0027(7) -0.0011(8) 0.0005(8)
C10 0.0181(10) 0.0157(9) 0.0105(10) -0.0020(7) 0.0037(8) -0.0023(8)
C11 0.0160(10) 0.0128(9) 0.0145(10) -0.0022(7) 0.0004(8) 0.0012(7)
C12 0.0145(10) 0.0135(9) 0.0127(10) 0.0012(7) -0.0009(8) -0.0021(7)
C13 0.0171(10) 0.0146(9) 0.0112(10) -0.0013(7) -0.0005(8) 0.0021(8)
C14 0.0156(10) 0.0155(9) 0.0154(10) 0.0003(8) -0.0009(8) 0.0001(8)
C15 0.0188(10) 0.0130(9) 0.0149(10) 0.0010(7) 0.0025(8) -0.0004(7)
C16 0.0193(11) 0.0169(9) 0.0144(10) 0.0025(8) -0.0006(8) 0.0041(8)
C17 0.0114(9) 0.0220(10) 0.0141(10) -0.0022(8) 0.0001(8) 0.0017(8)
C18 0.0163(10) 0.0179(9) 0.0113(10) -0.0022(8) 0.0022(8) 0.0004(8)

loop_
_atom_type_symbol
_atom_type_description
_atom_type_scat_dispersion_real
_atom_type_scat_dispersion_imag
_atom_type_scat_source
C C 0.0181 0.0091 'International Tables Vol C Tables 4.2.6.8 and 6.1.1.4'
H H 0.0000 0.0000 'International Tables Vol C Tables 4.2.6.8 and 6.1.1.4'
Br Br -0.6763 1.2805 'International Tables Vol C Tables 4.2.6.8 and 6.1.1.4'
O O 0.0492 0.0322 'International Tables Vol C Tables 4.2.6.8 and 6.1.1.4'

loop_
_geom_angle_atom_site_label_1
_geom_angle_atom_site_label_2
_geom_angle_atom_site_label_3
_geom_angle
C18 O1 C2 113.68(17)
C7 O6 C5 113.97(18)
O1 C2 H2A 109.8
O1 C2 H2B 109.8
O1 C2 C3 109.55(18)
H2A C2 H2B 108.2
C3 C2 H2A 109.8
C3 C2 H2B 109.8
C4 C3 C2 167.2(2)
C3 C4 C5 167.7(3)
O6 C5 C4 110.2(2)
O6 C5 H5A 109.6
O6 C5 H5B 109.6
C4 C5 H5A 109.6
C4 C5 H5B 109.6
H5A C5 H5B 108.1
O6 C7 C8 121.0(2)
O6 C7 C12 120.1(2)
C8 C7 C12 118.9(2)
C7 C8 Br8 119.47(17)
C9 C8 Br8 118.54(16)
C9 C8 C7 122.0(2)
C8 C9 H9 121.2
C10 C9 C8 117.6(2)
C10 C9 H9 121.2
C9 C10 Br10 118.44(17)
C11 C10 Br10 118.99(16)
C11 C10 C9 122.6(2)
C10 C11 H11 120.4
C10 C11 C12 119.3(2)
C12 C11 H11 120.4
C7 C12 C11 119.4(2)
C7 C12 C13 121.1(2)
C11 C12 C13 119.3(2)
C14 C13 C12 119.1(2)
C14 C13 C18 119.5(2)
C18 C13 C12 121.3(2)
C13 C14 H14 120.3
C15 C14 C13 119.5(2)
C15 C14 H14 120.3
C14 C15 Br15 118.74(17)
C14 C15 C16 122.5(2)
C16 C15 Br15 118.79(17)
C15 C16 H16 121.2
C15 C16 C17 117.5(2)
C17 C16 H16 121.2
C16 C17 Br17 118.46(17)
C18 C17 Br17 119.96(17)
C18 C17 C16 121.6(2)
O1 C18 C13 119.8(2)
O1 C18 C17 120.8(2)
C17 C18 C13 119.3(2)

loop_
_geom_bond_atom_site_label_1
_geom_bond_atom_site_label_2
_geom_bond_distance
Br8 C8 1.889(2)
Br10 C10 1.898(2)
Br15 C15 1.895(2)
Br17 C17 1.889(2)
O1 C2 1.451(3)
O1 C18 1.372(3)
O6 C5 1.450(3)
O6 C7 1.374(3)
C2 H2A 0.9900
C2 H2B 0.9900
C2 C3 1.474(4)
C3 C4 1.185(4)
C4 C5 1.469(4)
C5 H5A 0.9900
C5 H5B 0.9900
C7 C8 1.396(3)
C7 C12 1.405(3)
C8 C9 1.391(3)
C9 H9 0.9500
C9 C10 1.384(3)
C10 C11 1.381(3)
C11 H11 0.9500
C11 C12 1.405(3)
C12 C13 1.487(3)
C13 C14 1.395(3)
C13 C18 1.406(3)
C14 H14 0.9500
C14 C15 1.384(3)
C15 C16 1.387(3)
C16 H16 0.9500
C16 C17 1.398(3)
C17 C18 1.395(3)

loop_
_geom_torsion_atom_site_label_1
_geom_torsion_atom_site_label_2
_geom_torsion_atom_site_label_3
_geom_torsion_atom_site_label_4
_geom_torsion
Br8 C8 C9 C10 179.52(15)
Br10 C10 C11 C12 177.21(16)
Br15 C15 C16 C17 -178.82(16)
Br17 C17 C18 O1 -2.3(3)
Br17 C17 C18 C13 177.26(16)
O1 C2 C3 C4 16.0(13)
O6 C7 C8 Br8 -2.8(3)
O6 C7 C8 C9 177.7(2)
O6 C7 C12 C11 -176.18(19)
O6 C7 C12 C13 8.4(3)
C2 O1 C18 C13 95.7(2)
C2 O1 C18 C17 -84.7(3)
C2 C3 C4 C5 -36(2)
C3 C4 C5 O6 21.8(14)
C5 O6 C7 C8 -88.2(3)
C5 O6 C7 C12 92.9(2)
C7 O6 C5 C4 -53.7(3)
C7 C8 C9 C10 -0.9(3)
C7 C12 C13 C14 56.7(3)
C7 C12 C13 C18 -126.0(2)
C8 C7 C12 C11 4.9(3)
C8 C7 C12 C13 -170.47(19)
C8 C9 C10 Br10 -175.69(16)
C8 C9 C10 C11 3.9(3)
C9 C10 C11 C12 -2.4(3)
C10 C11 C12 C7 -2.1(3)
C10 C11 C12 C13 173.33(19)
C11 C12 C13 C14 -118.7(2)
C11 C12 C13 C18 58.7(3)
C12 C7 C8 Br8 176.13(15)
C12 C7 C8 C9 -3.4(3)
C12 C13 C14 C15 175.9(2)
C12 C13 C18 O1 4.7(3)
C12 C13 C18 C17 -174.9(2)
C13 C14 C15 Br15 179.87(16)
C13 C14 C15 C16 -0.5(3)
C14 C13 C18 O1 -178.01(19)
C14 C13 C18 C17 2.4(3)
C14 C15 C16 C17 1.5(3)
C15 C16 C17 Br17 -179.24(16)
C15 C16 C17 C18 -0.6(3)
C16 C17 C18 O1 179.1(2)
C16 C17 C18 C13 -1.4(3)
C18 O1 C2 C3 -52.6(3)
C18 C13 C14 C15 -1.5(3)
